data_7041474
loop_
_publ_author_name
'Tomaschautzky, Janek'
'Neumann, Beate'
'Stammler, Hans-Georg'
'Mitzel, Norbert W.'

_publ_section_title
;
 Poly-Lewis-acids based on bowl-shaped tribenzotriquinacene.
;
_journal_issue 4
_journal_name_full 'Dalton transactions (Cambridge, England : 2003)'
_journal_page_first 1112
_journal_page_last 1123
_journal_paper_doi 10.1039/c6dt04350j
_journal_volume 46
_journal_year 2017
_chemical_formula_moiety 'C55 H52 Si3'
_chemical_formula_sum 'C55 H52 Si3'
_chemical_formula_weight 797.23
_chemical_name_systematic
;
 ?
;
_space_group_crystal_system cubic
_space_group_IT_number 206
_space_group_name_Hall '-I 2b 2c 3'
_space_group_name_H-M_alt 'I a -3'
_symmetry_space_group_name_Hall '-I 2b 2c 3'
_symmetry_space_group_name_H-M 'I a -3'
_atom_sites_solution_hydrogens geom
_atom_sites_solution_primary direct
_audit_creation_date 2014-11-24
_audit_creation_method
;
  Olex2 1.2-ac2
  (compiled 2012.03.27 svn.r2268, GUI svn.r4156)
;
_audit_update_record
;
2016-11-02 deposited with the CCDC.
2016-12-15 downloaded from the CCDC.
;
_cell_angle_alpha 90
_cell_angle_beta 90
_cell_angle_gamma 90
_cell_formula_units_Z 16
_cell_length_a 27.0972(2)
_cell_length_b 27.0972(2)
_cell_length_c 27.0972(2)
_cell_measurement_reflns_used 24928
_cell_measurement_temperature 100.01(10)
_cell_measurement_theta_max 70.7470
_cell_measurement_theta_min 3.2500
_cell_volume 19896.3(3)
_computing_cell_refinement
;
CrysAlisPro, Agilent Technologies,
Version 1.171.37.35 (release 13-08-2014 CrysAlis171 .NET)
(compiled Aug 13 2014,18:06:01)
;
_computing_data_collection
;
CrysAlisPro, Agilent Technologies,
Version 1.171.37.35 (release 13-08-2014 CrysAlis171 .NET)
(compiled Aug 13 2014,18:06:01)
;
_computing_data_reduction
;
CrysAlisPro, Agilent Technologies,
Version 1.171.37.35 (release 13-08-2014 CrysAlis171 .NET)
(compiled Aug 13 2014,18:06:01)
;
_computing_molecular_graphics
;
O. V. Dolomanov, L. J. Bourhis, R. J. Gildea, J. A. K. Howard and H. Puschmann,
OLEX2: a complete structure solution, refinement and analysis program.
J. Appl. Cryst. (2009). 42, 339-341.
;
_computing_publication_material
;
O. V. Dolomanov, L. J. Bourhis, R. J. Gildea, J. A. K. Howard and H. Puschmann,
OLEX2: a complete structure solution, refinement and analysis program.
J. Appl. Cryst. (2009). 42, 339-341.
;
_computing_structure_refinement
;
SHELXL, G.M. Sheldrick, Acta Cryst.
(2008). A64, 112-122
;
_computing_structure_solution
;
SHELXS, G.M. Sheldrick, Acta Cryst.
(2008). A64, 112-122
;
_diffrn_ambient_environment N~2~
_diffrn_ambient_temperature 100.01(10)
_diffrn_detector 'CCD plate'
_diffrn_detector_area_resol_mean 5.3114
_diffrn_detector_type Atlas
_diffrn_measured_fraction_theta_full 1.0000
_diffrn_measured_fraction_theta_max 0.9986
_diffrn_measurement_details
;
#__ type_ start__ end____ width___ exp.time_
  1 omega  -47.00   14.00   1.0000   15.0000
omega____ theta____ kappa____ phi______ frames
    -      -38.5000   38.0000   60.0000 61

#__ type_ start__ end____ width___ exp.time_
  2 omega  -47.00   29.00   1.0000   15.0000
omega____ theta____ kappa____ phi______ frames
    -      -38.5000   38.0000    0.0000 76

#__ type_ start__ end____ width___ exp.time_
  3 omega  -64.00   30.00   1.0000   15.0000
omega____ theta____ kappa____ phi______ frames
    -      -38.5000   57.0000 -120.0000 94

#__ type_ start__ end____ width___ exp.time_
  4 omega -106.00  -10.00   1.0000   15.0000
omega____ theta____ kappa____ phi______ frames
    -      -38.5000  -19.0000 -150.0000 96

#__ type_ start__ end____ width___ exp.time_
  5 omega    2.00   72.00   1.0000   15.0000
omega____ theta____ kappa____ phi______ frames
    -       43.4488  -99.0000  120.0000 70

#__ type_ start__ end____ width___ exp.time_
  6 omega   65.00   92.00   1.0000   15.0000
omega____ theta____ kappa____ phi______ frames
    -       43.4488   77.0000    0.0000 27

#__ type_ start__ end____ width___ exp.time_
  7 omega   38.00   86.00   1.0000   15.0000
omega____ theta____ kappa____ phi______ frames
    -       43.4488 -125.0000  -30.0000 48

#__ type_ start__ end____ width___ exp.time_
  8 omega   13.00   54.00   1.0000   15.0000
omega____ theta____ kappa____ phi______ frames
    -       43.4488   77.0000  -60.0000 41

#__ type_ start__ end____ width___ exp.time_
  9 omega   14.00   93.00   1.0000   15.0000
omega____ theta____ kappa____ phi______ frames
    -       43.4488   77.0000 -150.0000 79

#__ type_ start__ end____ width___ exp.time_
 10 omega   62.00  111.00   1.0000   15.0000
omega____ theta____ kappa____ phi______ frames
    -       43.4488   57.0000  -30.0000 49

#__ type_ start__ end____ width___ exp.time_
 11 omega   14.00   45.00   1.0000   15.0000
omega____ theta____ kappa____ phi______ frames
    -       43.4488   77.0000    0.0000 31

#__ type_ start__ end____ width___ exp.time_
 12 omega   18.00   59.00   1.0000   15.0000
omega____ theta____ kappa____ phi______ frames
    -       43.4488   57.0000  -30.0000 41

#__ type_ start__ end____ width___ exp.time_
 13 omega   13.00   80.00   1.0000   15.0000
omega____ theta____ kappa____ phi______ frames
    -       43.4488   77.0000  120.0000 67

#__ type_ start__ end____ width___ exp.time_
 14 omega   24.00   63.00   1.0000   15.0000
omega____ theta____ kappa____ phi______ frames
    -       43.4488   38.0000   60.0000 39

#__ type_ start__ end____ width___ exp.time_
 15 omega   20.00  112.00   1.0000   15.0000
omega____ theta____ kappa____ phi______ frames
    -       43.4488   57.0000   90.0000 92

#__ type_ start__ end____ width___ exp.time_
 16 omega   16.00   42.00   1.0000   15.0000
omega____ theta____ kappa____ phi______ frames
    -       43.4488   77.0000   60.0000 26

#__ type_ start__ end____ width___ exp.time_
 17 omega   41.00   98.00   1.0000   33.5000
omega____ theta____ kappa____ phi______ frames
    -      111.0000  -45.0000    0.0000 57

#__ type_ start__ end____ width___ exp.time_
 18 omega   85.00  162.00   1.0000   33.5000
omega____ theta____ kappa____ phi______ frames
    -      111.0000   61.0000  -90.0000 77

#__ type_ start__ end____ width___ exp.time_
 19 omega   83.00  162.00   1.0000   33.5000
omega____ theta____ kappa____ phi______ frames
    -      111.0000   67.0000  172.8209 79

#__ type_ start__ end____ width___ exp.time_
 20 omega   85.00  176.00   1.0000   33.5000
omega____ theta____ kappa____ phi______ frames
    -      111.0000   61.0000   30.0000 91

#__ type_ start__ end____ width___ exp.time_
 21 omega   85.00  112.00   1.0000   33.5000
omega____ theta____ kappa____ phi______ frames
    -      111.0000   61.0000 -120.0000 27

#__ type_ start__ end____ width___ exp.time_
 22 omega   31.00   83.00   1.0000   33.5000
omega____ theta____ kappa____ phi______ frames
    -      111.0000  -94.0000  -60.0000 52

#__ type_ start__ end____ width___ exp.time_
 23 omega  137.00  176.00   1.0000   33.5000
omega____ theta____ kappa____ phi______ frames
    -      111.0000   49.0000   10.2334 39

#__ type_ start__ end____ width___ exp.time_
 24 omega   44.00  109.00   1.0000   33.5000
omega____ theta____ kappa____ phi______ frames
    -      111.0000  -94.0000  -30.0000 65

#__ type_ start__ end____ width___ exp.time_
 25 omega   85.00  110.00   1.0000   33.5000
omega____ theta____ kappa____ phi______ frames
    -      111.0000   66.0000   -1.0687 25

#__ type_ start__ end____ width___ exp.time_
 26 omega   81.00   99.00   1.0000   33.5000
omega____ theta____ kappa____ phi______ frames
    -      111.0000   77.0000  -90.0000 18
;
_diffrn_measurement_device 'four-circle diffractometer'
_diffrn_measurement_device_type 'SuperNova, Dual, Cu at zero, Atlas'
_diffrn_measurement_method '\w scans'
_diffrn_orient_matrix_UB_11 0.0281191000
_diffrn_orient_matrix_UB_12 0.0483751000
_diffrn_orient_matrix_UB_13 -0.0102055000
_diffrn_orient_matrix_UB_21 0.0207253000
_diffrn_orient_matrix_UB_22 -0.0221599000
_diffrn_orient_matrix_UB_23 -0.0481012000
_diffrn_orient_matrix_UB_31 -0.0449094000
_diffrn_orient_matrix_UB_32 0.0200350000
_diffrn_orient_matrix_UB_33 -0.0284457000
_diffrn_radiation_monochromator mirror
_diffrn_radiation_probe x-ray
_diffrn_radiation_type 'Cu K\a'
_diffrn_radiation_wavelength 1.54184
_diffrn_reflns_av_R_equivalents 0.0367
_diffrn_reflns_av_unetI/netI 0.0107
_diffrn_reflns_Laue_measured_fraction_full 1.000
_diffrn_reflns_Laue_measured_fraction_max 1.000
_diffrn_reflns_limit_h_max 33
_diffrn_reflns_limit_h_min -29
_diffrn_reflns_limit_k_max 32
_diffrn_reflns_limit_k_min -33
_diffrn_reflns_limit_l_max 30
_diffrn_reflns_limit_l_min -33
_diffrn_reflns_number 82503
_diffrn_reflns_point_group_measured_fraction_full 1.000
_diffrn_reflns_point_group_measured_fraction_max 1.000
_diffrn_reflns_theta_full 67.684
_diffrn_reflns_theta_max 72.36
_diffrn_reflns_theta_min 2.31
_diffrn_source 'sealed X-ray tube'
_diffrn_source_type 'SuperNova (Cu) X-ray Source'
_exptl_absorpt_coefficient_mu 1.117
_exptl_absorpt_correction_T_max 0.993
_exptl_absorpt_correction_T_min 0.990
_exptl_absorpt_correction_type gaussian
_exptl_absorpt_process_details
;
CrysAlisPro, Agilent Technologies,
Version 1.171.37.35 (release 13-08-2014 CrysAlis171 .NET)
(compiled Aug 13 2014,18:06:01)
Numerical absorption correction based on gaussian integration over
            a multifaceted crystal model
Empirical absorption correction using spherical harmonics,
 implemented in SCALE3 ABSPACK scaling algorithm.
;
_exptl_crystal_colour 'clear colourless'
_exptl_crystal_colour_lustre clear
_exptl_crystal_colour_primary colourless
_exptl_crystal_density_diffrn 1.065
_exptl_crystal_description fragment
_exptl_crystal_F_000 6784
_exptl_crystal_size_max 0.2015
_exptl_crystal_size_mid 0.1664
_exptl_crystal_size_min 0.1295
_refine_diff_density_max 0.452
_refine_diff_density_min -0.396
_refine_diff_density_rms 0.055
_refine_ls_extinction_method none
_refine_ls_goodness_of_fit_ref 1.083
_refine_ls_hydrogen_treatment constr
_refine_ls_matrix_type full
_refine_ls_number_parameters 184
_refine_ls_number_reflns 3279
_refine_ls_number_restraints 37
_refine_ls_restrained_S_all 1.106
_refine_ls_R_factor_all 0.1012
_refine_ls_R_factor_gt 0.0866
_refine_ls_shift/su_max 0.000
_refine_ls_shift/su_mean 0.000
_refine_ls_structure_factor_coef Fsqd
_refine_ls_weighting_details 'w=1/[\s^2^(Fo^2^)+(0.1681P)^2^+14.8482P] where P=(Fo^2^+2Fc^2^)/3'
_refine_ls_weighting_scheme calc
_refine_ls_wR_factor_gt 0.2836
_refine_ls_wR_factor_ref 0.2981
_reflns_Friedel_coverage 0.000
_reflns_number_gt 2483
_reflns_number_total 3279
_reflns_threshold_expression 'I > 2\s(I)'
_cod_data_source_file c6dt04350j2.cif
_cod_data_source_block compound17
_cod_depositor_comments 'Adding full bibliography for 7041472--7041483.cif.'
_cod_original_cell_volume 19896.3(5)
_cod_database_code 7041474
_chemical_oxdiff_formula 'C55 H52 Si3'
_reflns_odcompleteness_completeness 100.00
_reflns_odcompleteness_iscentric 1
_reflns_odcompleteness_theta 66.97
_shelx_space_group_comment
;
The symmetry employed for this shelxl refinement is uniquely defined
by the following loop, which should always be used as a source of
symmetry information in preference to the above space-group names.
They are only intended as comments.
;
_shelxl_version_number 2014-3

loop_
_space_group_symop_operation_xyz
'x, y, z'
'z, x, y'
'y, z, x'
'-y, -z+1/2, x'
'z, -x, -y+1/2'
'-y+1/2, z, -x'
'-z, -x+1/2, y'
'-z+1/2, x, -y'
'y, -z, -x+1/2'
'-x, -y+1/2, z'
'x, -y, -z+1/2'
'-x+1/2, y, -z'
'x+1/2, y+1/2, z+1/2'
'z+1/2, x+1/2, y+1/2'
'y+1/2, z+1/2, x+1/2'
'-y+1/2, -z+1, x+1/2'
'z+1/2, -x+1/2, -y+1'
'-y+1, z+1/2, -x+1/2'
'-z+1/2, -x+1, y+1/2'
'-z+1, x+1/2, -y+1/2'
'y+1/2, -z+1/2, -x+1'
'-x+1/2, -y+1, z+1/2'
'x+1/2, -y+1/2, -z+1'
'-x+1, y+1/2, -z+1/2'
'-x, -y, -z'
'-z, -x, -y'
'-y, -z, -x'
'y, z-1/2, -x'
'-z, x, y-1/2'
'y-1/2, -z, x'
'z, x-1/2, -y'
'z-1/2, -x, y'
'-y, z, x-1/2'
'x, y-1/2, -z'
'-x, y, z-1/2'
'x-1/2, -y, z'
'-x+1/2, -y+1/2, -z+1/2'
'-z+1/2, -x+1/2, -y+1/2'
'-y+1/2, -z+1/2, -x+1/2'
'y+1/2, z, -x+1/2'
'-z+1/2, x+1/2, y'
'y, -z+1/2, x+1/2'
'z+1/2, x, -y+1/2'
'z, -x+1/2, y+1/2'
'-y+1/2, z+1/2, x'
'x+1/2, y, -z+1/2'
'-x+1/2, y+1/2, z'
'x, -y+1/2, z+1/2'

loop_
_atom_site_label
_atom_site_type_symbol
_atom_site_fract_x
_atom_site_fract_y
_atom_site_fract_z
_atom_site_U_iso_or_equiv
_atom_site_adp_type
_atom_site_occupancy
_atom_site_site_symmetry_order
_atom_site_calc_flag
_atom_site_refinement_flags_posn
_atom_site_refinement_flags_adp
_atom_site_refinement_flags_occupancy
_atom_site_disorder_assembly
_atom_site_disorder_group
Si1 Si 0.36705(4) 0.40346(5) -0.20589(4) 0.0998(5) Uani 1 1 d D . . . .
C1 C 0.41631(11) 0.58369(11) 0.08369(11) 0.0694(12) Uani 1 3 d S T P . .
H1 H 0.4372 0.5628 0.0628 0.083 Uiso 1 3 calc R U P . .
C2 C 0.36302(11) 0.58801(12) 0.06134(12) 0.0745(8) Uani 1 1 d . . . . .
C3 C 0.33020(13) 0.56871(14) 0.10265(13) 0.0839(10) Uani 1 1 d . . . . .
C4 C 0.27865(14) 0.56602(17) 0.10199(17) 0.1012(12) Uani 1 1 d . . . . .
H4 H 0.2607 0.5759 0.0745 0.121 Uiso 1 1 calc R U . . .
C5 C 0.25481(19) 0.5478(2) 0.1445(2) 0.1232(17) Uani 1 1 d . . . . .
H5 H 0.2206 0.5445 0.1449 0.148 Uiso 1 1 calc R U . . .
C6 C 0.2815(2) 0.5349(2) 0.1851(2) 0.1220(16) Uani 1 1 d . . . . .
H6 H 0.2652 0.5241 0.2133 0.146 Uiso 1 1 calc R U . . .
C7 C 0.33150(18) 0.53747(16) 0.18500(17) 0.1059(13) Uani 1 1 d . . . . .
H7 H 0.3492 0.5278 0.2128 0.127 Uiso 1 1 calc R U . . .
C8 C 0.35640(14) 0.55450(13) 0.14347(13) 0.0830(9) Uani 1 1 d . . . . .
C9 C 0.35848(11) 0.55852(13) 0.01376(12) 0.0741(8) Uani 1 1 d . . . . .
C10 C 0.36826(14) 0.57896(14) -0.03164(13) 0.0880(10) Uani 1 1 d . . . . .
H10 H 0.3746 0.6126 -0.0338 0.106 Uiso 1 1 calc R U . . .
C11 C 0.36894(14) 0.55081(15) -0.07427(14) 0.0885(10) Uani 1 1 d . . . . .
H11 H 0.3758 0.5659 -0.1043 0.106 Uiso 1 1 calc R U . . .
C12 C 0.35969(11) 0.50103(13) -0.07289(12) 0.0730(8) Uani 1 1 d . . . . .
C13 C 0.34893(14) 0.47936(14) -0.02724(12) 0.0828(9) Uani 1 1 d . . . . .
H13 H 0.3422 0.4458 -0.0253 0.099 Uiso 1 1 calc R U . . .
C14 C 0.34841(14) 0.50823(14) 0.01503(13) 0.0835(9) Uani 1 1 d . . . . .
H14 H 0.3411 0.4935 0.0451 0.100 Uiso 1 1 calc R U . . .
C15 C 0.36132(11) 0.47042(13) -0.11728(14) 0.0766(9) Uani 1 1 d . . . . .
C16 C 0.36424(13) 0.44534(16) -0.15184(14) 0.0880(10) Uani 1 1 d . . . . .
C17A C 0.4318(3) 0.4061(4) -0.2303(4) 0.1256(17) Uani 0.525(3) 1 d D . P A 1
H17A H 0.4543 0.3951 -0.2052 0.188 Uiso 0.525(3) 1 calc R U P A 1
H17B H 0.4346 0.3852 -0.2587 0.188 Uiso 0.525(3) 1 calc R U P A 1
H17C H 0.4397 0.4395 -0.2393 0.188 Uiso 0.525(3) 1 calc R U P A 1
C17B C 0.4106(7) 0.4259(7) -0.2504(5) 0.1256(17) Uani 0.323(3) 1 d D . P A 2
H17D H 0.4116 0.4038 -0.2781 0.188 Uiso 0.323(3) 1 calc R U P A 2
H17E H 0.4008 0.4581 -0.2613 0.188 Uiso 0.323(3) 1 calc R U P A 2
H17F H 0.4428 0.4277 -0.2356 0.188 Uiso 0.323(3) 1 calc R U P A 2
C17C C 0.3692(15) 0.4390(11) -0.2652(7) 0.1256(17) Uani 0.152(3) 1 d D . P A 3
H17G H 0.3500 0.4686 -0.2619 0.188 Uiso 0.152(3) 1 calc R U P A 3
H17H H 0.4028 0.4475 -0.2727 0.188 Uiso 0.152(3) 1 calc R U P A 3
H17I H 0.3560 0.4192 -0.2914 0.188 Uiso 0.152(3) 1 calc R U P A 3
C18A C 0.3230(4) 0.4239(4) -0.2516(3) 0.1256(17) Uani 0.525(3) 1 d D . P A 1
H18A H 0.3314 0.4567 -0.2623 0.188 Uiso 0.525(3) 1 calc R U P A 1
H18B H 0.3237 0.4020 -0.2794 0.188 Uiso 0.525(3) 1 calc R U P A 1
H18C H 0.2905 0.4241 -0.2375 0.188 Uiso 0.525(3) 1 calc R U P A 1
C18B C 0.3014(5) 0.4008(8) -0.2284(8) 0.1256(17) Uani 0.323(3) 1 d D . P A 2
H18D H 0.2805 0.3884 -0.2025 0.188 Uiso 0.323(3) 1 calc R U P A 2
H18E H 0.2907 0.4332 -0.2377 0.188 Uiso 0.323(3) 1 calc R U P A 2
H18F H 0.2994 0.3792 -0.2564 0.188 Uiso 0.323(3) 1 calc R U P A 2
C18C C 0.3063(8) 0.3803(15) -0.2284(15) 0.1256(17) Uani 0.152(3) 1 d D . P A 3
H18G H 0.2840 0.4075 -0.2322 0.188 Uiso 0.152(3) 1 calc R U P A 3
H18H H 0.3107 0.3642 -0.2597 0.188 Uiso 0.152(3) 1 calc R U P A 3
H18I H 0.2931 0.3573 -0.2050 0.188 Uiso 0.152(3) 1 calc R U P A 3
C19A C 0.3565(4) 0.3410(4) -0.1813(4) 0.1256(17) Uani 0.525(3) 1 d D . P A 1
H19A H 0.3815 0.3333 -0.1574 0.188 Uiso 0.525(3) 1 calc R U P A 1
H19B H 0.3246 0.3396 -0.1659 0.188 Uiso 0.525(3) 1 calc R U P A 1
H19C H 0.3578 0.3175 -0.2078 0.188 Uiso 0.525(3) 1 calc R U P A 1
C19B C 0.3827(7) 0.3397(5) -0.1866(6) 0.1256(17) Uani 0.323(3) 1 d D . P A 2
H19D H 0.3590 0.3283 -0.1629 0.188 Uiso 0.323(3) 1 calc R U P A 2
H19E H 0.3822 0.3183 -0.2149 0.188 Uiso 0.323(3) 1 calc R U P A 2
H19F H 0.4151 0.3393 -0.1722 0.188 Uiso 0.323(3) 1 calc R U P A 2
C19C C 0.4009(13) 0.3451(9) -0.2024(13) 0.1256(17) Uani 0.152(3) 1 d D . P A 3
H19G H 0.3985 0.3282 -0.2334 0.188 Uiso 0.152(3) 1 calc R U P A 3
H19H H 0.4349 0.3517 -0.1950 0.188 Uiso 0.152(3) 1 calc R U P A 3
H19I H 0.3870 0.3249 -0.1768 0.188 Uiso 0.152(3) 1 calc R U P A 3

loop_
_atom_site_aniso_label
_atom_site_aniso_U_11
_atom_site_aniso_U_22
_atom_site_aniso_U_33
_atom_site_aniso_U_23
_atom_site_aniso_U_13
_atom_site_aniso_U_12
Si1 0.0948(8) 0.1217(10) 0.0829(7) -0.0234(6) 0.0047(5) -0.0103(6)
C1 0.0694(12) 0.0694(12) 0.0694(12) -0.0074(12) 0.0074(12) 0.0074(12)
C2 0.0682(17) 0.0771(19) 0.0783(19) -0.0053(14) 0.0057(14) 0.0057(14)
C3 0.075(2) 0.096(2) 0.080(2) -0.0144(17) 0.0142(16) 0.0042(17)
C4 0.075(2) 0.124(3) 0.104(3) -0.022(2) 0.0172(19) 0.008(2)
C5 0.092(3) 0.148(4) 0.130(4) -0.020(3) 0.046(3) -0.009(3)
C6 0.108(3) 0.145(4) 0.113(4) 0.007(3) 0.047(3) 0.002(3)
C7 0.111(3) 0.109(3) 0.099(3) 0.008(2) 0.030(2) 0.007(2)
C8 0.084(2) 0.084(2) 0.081(2) -0.0031(16) 0.0184(16) 0.0081(16)
C9 0.0642(17) 0.081(2) 0.0766(19) -0.0013(15) -0.0008(13) 0.0074(14)
C10 0.102(3) 0.081(2) 0.080(2) -0.0048(17) 0.0051(17) -0.0141(18)
C11 0.097(2) 0.093(2) 0.075(2) 0.0013(17) 0.0064(17) -0.0146(18)
C12 0.0610(16) 0.088(2) 0.0694(17) -0.0063(15) -0.0011(13) 0.0015(14)
C13 0.095(2) 0.080(2) 0.073(2) 0.0005(15) 0.0016(16) 0.0039(17)
C14 0.094(2) 0.086(2) 0.0711(19) 0.0013(15) 0.0063(16) 0.0091(17)
C15 0.0591(16) 0.090(2) 0.081(2) -0.0028(16) 0.0056(14) -0.0011(14)
C16 0.0669(19) 0.119(3) 0.078(2) 0.004(2) -0.0046(15) -0.0064(18)
C17A 0.127(4) 0.155(4) 0.095(3) -0.040(3) 0.002(3) -0.011(3)
C17B 0.127(4) 0.155(4) 0.095(3) -0.040(3) 0.002(3) -0.011(3)
C17C 0.127(4) 0.155(4) 0.095(3) -0.040(3) 0.002(3) -0.011(3)
C18A 0.127(4) 0.155(4) 0.095(3) -0.040(3) 0.002(3) -0.011(3)
C18B 0.127(4) 0.155(4) 0.095(3) -0.040(3) 0.002(3) -0.011(3)
C18C 0.127(4) 0.155(4) 0.095(3) -0.040(3) 0.002(3) -0.011(3)
C19A 0.127(4) 0.155(4) 0.095(3) -0.040(3) 0.002(3) -0.011(3)
C19B 0.127(4) 0.155(4) 0.095(3) -0.040(3) 0.002(3) -0.011(3)
C19C 0.127(4) 0.155(4) 0.095(3) -0.040(3) 0.002(3) -0.011(3)

loop_
_atom_type_symbol
_atom_type_description
_atom_type_scat_dispersion_real
_atom_type_scat_dispersion_imag
_atom_type_scat_source
C C 0.0181 0.0091 'International Tables Vol C Tables 4.2.6.8 and 6.1.1.4'
H H 0.0000 0.0000 'International Tables Vol C Tables 4.2.6.8 and 6.1.1.4'
Si Si 0.2541 0.3302 'International Tables Vol C Tables 4.2.6.8 and 6.1.1.4'

loop_
_exptl_crystal_face_index_h
_exptl_crystal_face_index_k
_exptl_crystal_face_index_l
_exptl_crystal_face_perp_dist
_exptl_oxdiff_crystal_face_indexfrac_h
_exptl_oxdiff_crystal_face_indexfrac_k
_exptl_oxdiff_crystal_face_indexfrac_l
_exptl_oxdiff_crystal_face_x
_exptl_oxdiff_crystal_face_y
_exptl_oxdiff_crystal_face_z
0 -1 -5 0.0514 -0.0043 -0.9994 -5.0022 0.0026 0.2627 0.1225
5 -3 0 0.0756 4.9838 -3.0225 0.0006 -0.0061 0.1702 -0.2844
2 0 5 0.0829 1.9986 -0.0096 5.0026 0.0047 -0.1990 -0.2323
-5 0 -2 0.0829 -4.9964 0.0236 -2.0042 -0.1189 -0.0077 0.2819
0 5 -2 0.0682 0.0208 4.9983 -1.9952 0.2627 -0.0144 0.1560
1 1 0 0.0695 1.0034 0.9949 0.0018 0.0763 -0.0013 -0.0252
5 -5 4 0.0726 4.9756 -5.0219 3.9994 -0.1438 0.0220 -0.4378
0 -5 2 0.0763 -0.0208 -4.9983 1.9952 -0.2627 0.0144 -0.1560
-2 2 5 0.0608 -1.9901 2.0085 5.0017 -0.0098 -0.3263 -0.0127
-5 3 2 0.0777 -4.9838 3.0224 1.9998 -0.0143 -0.2665 0.2275

loop_
_geom_angle_atom_site_label_1
_geom_angle_atom_site_label_2
_geom_angle_atom_site_label_3
_geom_angle
_geom_angle_site_symmetry_1
_geom_angle_site_symmetry_3
C16 Si1 C17A 107.0(3) . .
C16 Si1 C17C 111.3(10) . .
C16 Si1 C18B 103.9(5) . .
C16 Si1 C18C 115.4(11) . .
C16 Si1 C19B 111.0(6) . .
C17B Si1 C16 110.5(5) . .
C17B Si1 C18B 114.7(10) . .
C17B Si1 C19B 110.7(9) . .
C18A Si1 C16 109.1(3) . .
C18A Si1 C17A 111.4(5) . .
C18A Si1 C19A 115.3(5) . .
C18C Si1 C17C 85.4(19) . .
C19A Si1 C16 105.7(3) . .
C19A Si1 C17A 108.0(5) . .
C19B Si1 C18B 105.7(9) . .
C19C Si1 C16 120.5(11) . .
C19C Si1 C17C 118.2(16) . .
C19C Si1 C18C 99.7(17) . .
C2 C1 H1 110.6 19_554 .
C2 C1 H1 110.6 18 .
C2 C1 H1 110.6 . .
C2 C1 C2 108.3(2) 19_554 18
C2 C1 C2 108.3(2) 19_554 .
C2 C1 C2 108.3(2) 18 .
C3 C2 C1 103.2(3) . .
C3 C2 C8 111.1(3) . 19_554
C8 C2 C1 103.1(3) 19_554 .
C9 C2 C1 111.2(3) . .
C9 C2 C3 113.3(3) . .
C9 C2 C8 113.9(3) . 19_554
C4 C3 C2 126.3(4) . .
C8 C3 C2 112.8(3) . .
C8 C3 C4 120.9(3) . .
C3 C4 H4 121.1 . .
C3 C4 C5 117.7(5) . .
C5 C4 H4 121.1 . .
C4 C5 H5 119.8 . .
C6 C5 C4 120.4(5) . .
C6 C5 H5 119.8 . .
C5 C6 H6 119.5 . .
C7 C6 C5 121.0(5) . .
C7 C6 H6 119.5 . .
C6 C7 H7 119.9 . .
C6 C7 C8 120.3(5) . .
C8 C7 H7 119.9 . .
C3 C8 C2 112.6(3) . 18
C3 C8 C7 119.7(4) . .
C7 C8 C2 127.7(4) . 18
C10 C9 C2 122.1(3) . .
C10 C9 C14 117.1(3) . .
C14 C9 C2 120.6(3) . .
C9 C10 H10 119.1 . .
C9 C10 C11 121.8(3) . .
C11 C10 H10 119.1 . .
C10 C11 H11 119.5 . .
C12 C11 C10 121.1(3) . .
C12 C11 H11 119.5 . .
C11 C12 C13 118.3(3) . .
C11 C12 C15 122.0(3) . .
C13 C12 C15 119.7(3) . .
C12 C13 H13 120.2 . .
C14 C13 C12 119.7(3) . .
C14 C13 H13 120.2 . .
C9 C14 H14 119.0 . .
C13 C14 C9 122.0(3) . .
C13 C14 H14 119.0 . .
C16 C15 C12 177.4(4) . .
C15 C16 Si1 177.6(4) . .
Si1 C17A H17A 109.5 . .
Si1 C17A H17B 109.5 . .
Si1 C17A H17C 109.5 . .
H17A C17A H17B 109.5 . .
H17A C17A H17C 109.5 . .
H17B C17A H17C 109.5 . .
Si1 C17B H17D 109.5 . .
Si1 C17B H17E 109.5 . .
Si1 C17B H17F 109.5 . .
H17D C17B H17E 109.5 . .
H17D C17B H17F 109.5 . .
H17E C17B H17F 109.5 . .
Si1 C17C H17G 109.5 . .
Si1 C17C H17H 109.5 . .
Si1 C17C H17I 109.5 . .
H17G C17C H17H 109.5 . .
H17G C17C H17I 109.5 . .
H17H C17C H17I 109.5 . .
Si1 C18A H18A 109.5 . .
Si1 C18A H18B 109.5 . .
Si1 C18A H18C 109.5 . .
H18A C18A H18B 109.5 . .
H18A C18A H18C 109.5 . .
H18B C18A H18C 109.5 . .
Si1 C18B H18D 109.5 . .
Si1 C18B H18E 109.5 . .
Si1 C18B H18F 109.5 . .
H18D C18B H18E 109.5 . .
H18D C18B H18F 109.5 . .
H18E C18B H18F 109.5 . .
Si1 C18C H18G 109.5 . .
Si1 C18C H18H 109.5 . .
Si1 C18C H18I 109.5 . .
H18G C18C H18H 109.5 . .
H18G C18C H18I 109.5 . .
H18H C18C H18I 109.5 . .
Si1 C19A H19A 109.5 . .
Si1 C19A H19B 109.5 . .
Si1 C19A H19C 109.5 . .
H19A C19A H19B 109.5 . .
H19A C19A H19C 109.5 . .
H19B C19A H19C 109.5 . .
Si1 C19B H19D 109.5 . .
Si1 C19B H19E 109.5 . .
Si1 C19B H19F 109.5 . .
H19D C19B H19E 109.5 . .
H19D C19B H19F 109.5 . .
H19E C19B H19F 109.5 . .
Si1 C19C H19G 109.5 . .
Si1 C19C H19H 109.5 . .
Si1 C19C H19I 109.5 . .
H19G C19C H19H 109.5 . .
H19G C19C H19I 109.5 . .
H19H C19C H19I 109.5 . .

loop_
_geom_bond_atom_site_label_1
_geom_bond_atom_site_label_2
_geom_bond_distance
_geom_bond_site_symmetry_2
Si1 C16 1.854(4) .
Si1 C17A 1.877(9) .
Si1 C17B 1.794(12) .
Si1 C17C 1.875(15) .
Si1 C18A 1.808(9) .
Si1 C18B 1.883(12) .
Si1 C18C 1.863(15) .
Si1 C19A 1.842(10) .
Si1 C19B 1.855(13) .
Si1 C19C 1.829(15) .
C1 H1 0.9800 .
C1 C2 1.570(4) .
C1 C2 1.570(4) 19_554
C1 C2 1.570(4) 18
C2 C3 1.522(5) .
C2 C8 1.528(5) 19_554
C2 C9 1.522(5) .
C3 C4 1.399(5) .
C3 C8 1.370(5) .
C4 H4 0.9300 .
C4 C5 1.411(6) .
C5 H5 0.9300 .
C5 C6 1.362(8) .
C6 H6 0.9300 .
C6 C7 1.356(7) .
C7 H7 0.9300 .
C7 C8 1.391(5) .
C8 C2 1.528(5) 18
C9 C10 1.375(5) .
C9 C14 1.390(5) .
C10 H10 0.9300 .
C10 C11 1.384(5) .
C11 H11 0.9300 .
C11 C12 1.373(5) .
C12 C13 1.400(5) .
C12 C15 1.462(5) .
C13 H13 0.9300 .
C13 C14 1.387(5) .
C14 H14 0.9300 .
C15 C16 1.160(5) .
C17A H17A 0.9600 .
C17A H17B 0.9600 .
C17A H17C 0.9600 .
C17B H17D 0.9600 .
C17B H17E 0.9600 .
C17B H17F 0.9600 .
C17C H17G 0.9600 .
C17C H17H 0.9600 .
C17C H17I 0.9600 .
C18A H18A 0.9600 .
C18A H18B 0.9600 .
C18A H18C 0.9600 .
C18B H18D 0.9600 .
C18B H18E 0.9600 .
C18B H18F 0.9600 .
C18C H18G 0.9600 .
C18C H18H 0.9600 .
C18C H18I 0.9600 .
C19A H19A 0.9600 .
C19A H19B 0.9600 .
C19A H19C 0.9600 .
C19B H19D 0.9600 .
C19B H19E 0.9600 .
C19B H19F 0.9600 .
C19C H19G 0.9600 .
C19C H19H 0.9600 .
C19C H19I 0.9600 .

loop_
_smtbx_masks_void_nr
_smtbx_masks_void_average_x
_smtbx_masks_void_average_y
_smtbx_masks_void_average_z
_smtbx_masks_void_volume
_smtbx_masks_void_count_electrons
1 0.000 0.000 0.000 71.3 0.0
2 0.000 0.000 0.500 71.3 0.0
3 0.000 0.500 0.500 71.3 0.0
4 0.000 0.500 1.000 71.3 0.0
5 0.250 0.250 0.250 191.4 60.3
6 0.250 0.250 0.750 191.4 60.3
7 0.250 0.750 0.750 191.4 60.3
8 0.250 0.750 0.250 191.4 60.3
9 0.500 0.000 0.500 71.3 0.0
10 0.500 0.500 0.000 71.3 0.0
11 0.500 0.500 0.500 71.3 0.0
12 0.500 0.000 1.000 71.3 0.0
13 0.750 0.250 0.250 191.4 60.3
14 0.750 0.250 0.750 191.4 60.3
15 0.750 0.750 0.750 191.4 60.3
16 0.750 0.750 0.250 191.4 60.3
